data_7004015
loop_
_publ_author_name
'Hayday, Gregory J.'
'Wang, Chao'
'Rees, Nicholas H.'
'Mountford, Philip'

_publ_section_title
;
 Imido titanium compounds bearing the
 6-dimethylamino-1,4,6-trimethyl-1,4-diazacycloheptane ligand:
 synthesis, structures, solution dynamics and ethylene polymerisation
 capability
;
_journal_issue 25
_journal_name_full 'Dalton Transactions'
_journal_page_first 3301
_journal_page_last 3310
_journal_paper_doi 10.1039/b802027b
_journal_year 2008
_chemical_formula_moiety 'C22 H40 Cl4 N4 Ti1, CH2Cl2'
_chemical_formula_sum 'C23 H42 Cl4 N4 Ti'
_chemical_formula_weight 564.32
_chemical_name_systematic
;
Ti(N-2,6-C6H3iPr2)(Me4DACH)Cl2 .CH2Cl2
;
_space_group_IT_number 62
_symmetry_cell_setting orthorhombic
_symmetry_space_group_name_Hall '-P 2n 2ac'
_symmetry_space_group_name_H-M 'P c m n'
_atom_sites_solution_hydrogens geom
_atom_sites_solution_primary direct
_cell_angle_alpha 90
_cell_angle_beta 90
_cell_angle_gamma 90
_cell_formula_units_Z 4
_cell_length_a 9.3464(2)
_cell_length_b 13.9957(3)
_cell_length_c 21.1047(5)
_cell_measurement_reflns_used 5808
_cell_measurement_temperature 150
_cell_measurement_theta_max 27
_cell_measurement_theta_min 5
_cell_volume 2760.69(11)
_computing_cell_refinement 'DENZO/SCALEPACK (Otwinowski & Minor, 1997)'
_computing_data_collection 'COLLECT (Nonius, 1997-2001).'
_computing_data_reduction 'DENZO/SCALEPACK (Otwinowski & Minor, 1997)'
_computing_molecular_graphics 'CAMERON (Watkin et al., 1996)'
_computing_publication_material 'CRYSTALS (Betteridge et al., 2003)'
_computing_structure_refinement 'CRYSTALS (Betteridge et al., 2003)'
_computing_structure_solution 'SIR92 (Altomare et al., 1994)'
_diffrn_ambient_temperature 150
_diffrn_measured_fraction_theta_full 0.992
_diffrn_measured_fraction_theta_max 0.992
_diffrn_measurement_device_type 'Nonius KappaCCD'
_diffrn_measurement_method \w
_diffrn_radiation_monochromator graphite
_diffrn_radiation_type 'Mo K\a'
_diffrn_radiation_wavelength 0.71073
_diffrn_reflns_av_R_equivalents 0.037
_diffrn_reflns_limit_h_max 12
_diffrn_reflns_limit_h_min -12
_diffrn_reflns_limit_k_max 18
_diffrn_reflns_limit_k_min -18
_diffrn_reflns_limit_l_max 27
_diffrn_reflns_limit_l_min -27
_diffrn_reflns_number 11674
_diffrn_reflns_theta_full 27.493
_diffrn_reflns_theta_max 27.493
_diffrn_reflns_theta_min 5.238
_diffrn_standards_number 0
_exptl_absorpt_coefficient_mu 0.716
_exptl_absorpt_correction_T_max 0.87
_exptl_absorpt_correction_T_min 0.81
_exptl_absorpt_correction_type multi-scan
_exptl_absorpt_process_details 'DENZO/SCALEPACK (Otwinowski & Minor, 1997)'
_exptl_crystal_colour orange
_exptl_crystal_density_diffrn 1.358
_exptl_crystal_description plate
_exptl_crystal_F_000 1192
_exptl_crystal_size_max 0.30
_exptl_crystal_size_mid 0.30
_exptl_crystal_size_min 0.20
_refine_diff_density_max 0.32
_refine_diff_density_min -0.33
_refine_ls_extinction_method None
_refine_ls_goodness_of_fit_ref 0.9154
_refine_ls_hydrogen_treatment constr
_refine_ls_matrix_type full
_refine_ls_number_parameters 166
_refine_ls_number_reflns 2154
_refine_ls_number_restraints 5
_refine_ls_R_factor_all 0.0480
_refine_ls_R_factor_gt 0.0291
_refine_ls_shift/su_max 0.001
_refine_ls_structure_factor_coef F
_refine_ls_weighting_details
;
Method, part 1, Chebychev polynomial, (Watkin, 1994, Prince, 1982)
[weight] = 1.0/[A~0~*T~0~(x)+A~1~*T~1~(x) ... +A~n-1~]*T~n-1~(x)]
where A~i~ are the Chebychev coefficients listed below and x= Fcalc/Fmax
Method = Robust Weighting (Prince, 1982)
W = [weight] * [1-(deltaF/6*sigmaF)^2^]^2^
A~i~ are:
0.456 0.201 0.181
;
_refine_ls_weighting_scheme calc
_refine_ls_wR_factor_all 0.0524
_refine_ls_wR_factor_gt 0.0347
_refine_ls_wR_factor_ref 0.0347
_reflns_limit_h_max 12
_reflns_limit_h_min 0
_reflns_limit_k_max 18
_reflns_limit_k_min 0
_reflns_limit_l_max 27
_reflns_limit_l_min 0
_reflns_number_gt 2154
_reflns_number_total 3261
_reflns_threshold_expression I>3.0\s(I)
_oxford_diffrn_Wilson_B_factor 1.85
_oxford_diffrn_Wilson_scale 18.25
_cod_data_source_file b802027b.txt
_cod_data_source_block COMPOUND_3-trans
_cod_depositor_comments
;
The following automatic conversions were performed:
'_symmetry_cell_setting' value 'Orthorhombic' changed to 'orthorhombic'
according to '/home/saulius/struct/CIF-dictionaries/cif_core.dic'
dictionary named 'cif_core.dic' version 2.4.1 from 2010-06-29.

Automatic conversion script
Id: cif_fix_enum 1527 2010-12-29 10:47:43Z saulius 
;
_cod_original_sg_symbol_H-M 'P c m n '
_cod_original_formula_sum 'C23 H42 Cl4 N4 Ti1'
_cod_database_code 7004015

loop_
_symmetry_equiv_pos_as_xyz
x,y,z
-x,-y,-z
-x+1/2,y,z+1/2
x+1/2,-y,-z+1/2
x,-y+1/2,z
-x,y+1/2,-z
-x+1/2,-y+1/2,z+1/2
x+1/2,y+1/2,-z+1/2

loop_
_atom_site_label
_atom_site_type_symbol
_atom_site_fract_x
_atom_site_fract_y
_atom_site_fract_z
_atom_site_U_iso_or_equiv
_atom_site_occupancy
_atom_site_adp_type
_atom_site_refinement_flags_posn
_atom_site_refinement_flags_adp
_atom_site_refinement_flags_occupancy
_atom_site_disorder_assembly
_atom_site_disorder_group
_atom_site_attached_hydrogens
Ti1 Ti 0.88971(5) 0.2500 0.44489(2) 0.0159 1.0000 Uani S T . . . .
Cl1 Cl 0.80012(5) 0.37983(3) 0.50522(2) 0.0234 1.0000 Uani . . . . . .
N1 N 1.1069(2) 0.2500 0.51338(10) 0.0197 1.0000 Uani S T . . . .
N2 N 1.05349(16) 0.34520(11) 0.39291(7) 0.0179 1.0000 Uani . . . . . .
N3 N 0.7593(2) 0.2500 0.38687(11) 0.0190 1.0000 Uani S T . . . .
C1 C 1.2205(3) 0.2500 0.46244(13) 0.0201 1.0000 Uani S T . . . .
C2 C 1.2003(2) 0.33867(14) 0.42170(9) 0.0202 1.0000 Uani . . . . . .
C3 C 1.0538(2) 0.30478(14) 0.32775(8) 0.0201 1.0000 Uani . . . . . .
C4 C 1.3760(3) 0.250000(7) 0.48775(14) 0.0257 1.0000 Uani S T . . . .
C5 C 1.1182(2) 0.33456(15) 0.55566(10) 0.0261 1.0000 Uani . . . . . .
C6 C 1.0213(2) 0.44919(13) 0.38697(10) 0.0238 1.0000 Uani . . . . . .
C7 C 0.6418(3) 0.2500 0.34620(12) 0.0185 1.0000 Uani S T . . . .
C8 C 0.5813(2) 0.33783(14) 0.32532(9) 0.0209 1.0000 Uani . . . . . .
C9 C 0.4692(2) 0.33555(16) 0.28147(10) 0.0255 1.0000 Uani . . . . . .
C10 C 0.4141(3) 0.250000(7) 0.25881(14) 0.0278 1.0000 Uani S T . . . .
C11 C 0.6352(2) 0.43302(14) 0.34966(10) 0.0241 1.0000 Uani . . . . . .
C12 C 0.6875(3) 0.49690(17) 0.29564(12) 0.0362 1.0000 Uani . . . . . .
C13 C 0.5235(2) 0.48498(16) 0.38968(12) 0.0344 1.0000 Uani . . . . . .
H21 H 1.2163 0.3961 0.4489 0.0243 1.0000 Uiso R . . . . .
H22 H 1.2725 0.3378 0.3867 0.0243 1.0000 Uiso R . . . . .
H31 H 1.1415 0.3279 0.3054 0.0251 1.0000 Uiso R . . . . .
H32 H 0.9668 0.3279 0.3048 0.0251 1.0000 Uiso R . . . . .
H41 H 1.4447 0.2500 0.4514 0.0322 1.0000 Uiso RS . . . . .
H42 H 1.3918 0.3083 0.5142 0.0322 1.0000 Uiso R . . . . .
H51 H 1.0411 0.3317 0.5885 0.0317 1.0000 Uiso R . . . . .
H52 H 1.2138 0.3342 0.5769 0.0317 1.0000 Uiso R . . . . .
H53 H 1.1075 0.3944 0.5302 0.0317 1.0000 Uiso R . . . . .
H61 H 0.9240 0.4579 0.3681 0.0295 1.0000 Uiso R . . . . .
H62 H 1.0243 0.4795 0.4299 0.0295 1.0000 Uiso R . . . . .
H63 H 1.0944 0.4799 0.3590 0.0295 1.0000 Uiso R . . . . .
H91 H 0.4273 0.3972 0.2663 0.0292 1.0000 Uiso R . . . . .
H101 H 0.3360 0.2500 0.2264 0.0339 1.0000 Uiso RS . . . . .
H111 H 0.7193 0.4200 0.3776 0.0298 1.0000 Uiso R . . . . .
H121 H 0.7229 0.5592 0.3127 0.0466 1.0000 Uiso R . . . . .
H122 H 0.7667 0.4639 0.2725 0.0466 1.0000 Uiso R . . . . .
H123 H 0.6061 0.5088 0.2659 0.0466 1.0000 Uiso R . . . . .
H131 H 0.5632 0.5471 0.4051 0.0430 1.0000 Uiso R . . . . .
H132 H 0.4965 0.4443 0.4268 0.0430 1.0000 Uiso R . . . . .
H133 H 0.4369 0.4973 0.3631 0.0430 1.0000 Uiso R . . . . .
C101 C 0.6255(3) 0.250000(10) 0.62529(16) 0.0396 1.0000 Uani S T . . . .
Cl101 Cl 0.76382(15) 0.27648(17) 0.67883(7) 0.0714 0.5000 Uani . . . . . .
Cl102 Cl 0.45780(9) 0.2500 0.66415(4) 0.0353 1.0000 Uani S T . . . .
H1011 H 0.6325 0.3083 0.5981 0.0495 1.0000 Uiso R . . . . .

loop_
_atom_site_aniso_label
_atom_site_aniso_U_11
_atom_site_aniso_U_22
_atom_site_aniso_U_33
_atom_site_aniso_U_23
_atom_site_aniso_U_13
_atom_site_aniso_U_12
Ti1 0.0154(2) 0.0165(2) 0.0159(2) 0.0000 -0.00010(19) 0.0000
Cl1 0.0243(2) 0.0229(2) 0.0231(2) -0.00451(19) 0.00142(18) 0.00273(19)
N1 0.0193(11) 0.0212(11) 0.0186(10) 0.0000 0.0005(9) 0.0000
N2 0.0175(7) 0.0170(7) 0.0191(7) -0.0005(6) -0.0003(6) -0.0007(6)
N3 0.0180(10) 0.0188(10) 0.0203(11) 0.0000 0.0007(9) 0.0000
C1 0.0148(12) 0.0234(13) 0.0220(13) 0.0000 0.0022(10) 0.0000
C2 0.0153(8) 0.0240(10) 0.0213(9) 0.0021(8) -0.0009(7) -0.0039(7)
C3 0.0213(9) 0.0228(10) 0.0163(8) 0.0018(7) 0.0000(7) -0.0008(8)
C4 0.0173(13) 0.0329(15) 0.0271(14) 0.0000 -0.0040(11) 0.0000
C5 0.0233(10) 0.0309(11) 0.0241(9) -0.0080(9) -0.0025(8) -0.0005(9)
C6 0.0250(10) 0.0157(9) 0.0307(10) 0.0026(8) 0.0010(8) -0.0006(8)
C7 0.0154(12) 0.0217(13) 0.0184(12) 0.0000 0.0011(10) 0.0000
C8 0.0195(9) 0.0230(10) 0.0204(9) 0.0034(8) 0.0014(7) 0.0004(8)
C9 0.0197(9) 0.0320(11) 0.0248(9) 0.0044(9) -0.0014(8) 0.0025(8)
C10 0.0166(13) 0.0420(18) 0.0246(14) 0.0000 -0.0042(11) 0.0000
C11 0.0216(10) 0.0206(10) 0.0302(10) 0.0067(8) -0.0019(8) -0.0006(8)
C12 0.0384(13) 0.0307(12) 0.0396(13) 0.0139(10) -0.0010(10) -0.0058(10)
C13 0.0324(11) 0.0266(11) 0.0443(13) -0.0032(10) 0.0035(10) -0.0043(9)
C101 0.0245(16) 0.070(2) 0.0242(14) 0.0000 0.0012(13) 0.0000
Cl101 0.0408(6) 0.128(3) 0.0454(6) 0.0068(9) -0.0195(5) -0.0135(9)
Cl102 0.0337(4) 0.0436(5) 0.0285(4) 0.0000 0.0059(3) 0.0000

loop_
_atom_type_symbol
_atom_type_scat_dispersion_real
_atom_type_scat_dispersion_imag
_atom_type_scat_Cromer_Mann_a1
_atom_type_scat_Cromer_Mann_b1
_atom_type_scat_Cromer_Mann_a2
_atom_type_scat_Cromer_Mann_b2
_atom_type_scat_Cromer_Mann_a3
_atom_type_scat_Cromer_Mann_b3
_atom_type_scat_Cromer_Mann_a4
_atom_type_scat_Cromer_Mann_b4
_atom_type_scat_Cromer_Mann_c
_atom_type_scat_source
C 0.0033 0.0016 2.3100 20.8439 1.0200 10.2075 1.5886 0.5687 0.8650 51.6512 0.2156 'International Tables Vol C 4.2.6.8 and 6.1.1.4'
H 0.0000 0.0000 0.4930 10.5109 0.3229 26.1257 0.1402 3.1424 0.0408 57.7998 0.0030 'International Tables Vol C 4.2.6.8 and 6.1.1.4'
N 0.0061 0.0033 12.2126 0.0057 3.1322 9.8933 2.0125 28.9975 1.1663 0.5826 -11.5290 'International Tables Vol C 4.2.6.8 and 6.1.1.4'
Cl 0.1484 0.1585 11.4604 0.0104 7.1964 1.1662 6.2556 18.5194 1.6455 47.7784 -9.5574 'International Tables Vol C 4.2.6.8 and 6.1.1.4'
Ti 0.2776 0.4457 9.7595 7.8508 7.3558 0.5000 1.6991 35.6338 1.9021 116.1050 1.2807 'International Tables Vol C 4.2.6.8 and 6.1.1.4'

loop_
_geom_angle_atom_site_label_1
_geom_angle_site_symmetry_1
_geom_angle_atom_site_label_2
_geom_angle_site_symmetry_2
_geom_angle_atom_site_label_3
_geom_angle_site_symmetry_3
_geom_angle
_geom_angle_publ_flag
N2 5_555 Ti1 . Cl1 5_555 92.70(4) yes
N2 5_555 Ti1 . Cl1 . 158.77(4) yes
Cl1 5_555 Ti1 . Cl1 . 100.02(3) yes
N2 5_555 Ti1 . N1 . 74.66(6) yes
Cl1 5_555 Ti1 . N1 . 88.63(4) yes
Cl1 . Ti1 . N1 . 88.63(4) yes
N2 5_555 Ti1 . N2 . 70.56(8) yes
Cl1 5_555 Ti1 . N2 . 158.77(4) yes
Cl1 . Ti1 . N2 . 92.70(4) yes
N1 . Ti1 . N2 . 74.66(6) yes
N2 5_555 Ti1 . N3 . 97.53(7) yes
Cl1 5_555 Ti1 . N3 . 97.56(5) yes
Cl1 . Ti1 . N3 . 97.56(5) yes
N1 . Ti1 . N3 . 170.32(9) yes
N2 . Ti1 . N3 . 97.53(7) yes
C5 5_555 N1 . Ti1 . 113.97(12) yes
C5 5_555 N1 . C1 . 112.16(14) yes
Ti1 . N1 . C1 . 99.20(15) yes
C5 5_555 N1 . C5 . 105.6(2) yes
Ti1 . N1 . C5 . 113.97(12) yes
C1 . N1 . C5 . 112.16(14) yes
Ti1 . N2 . C2 . 112.23(11) yes
Ti1 . N2 . C3 . 102.79(11) yes
C2 . N2 . C3 . 110.41(15) yes
Ti1 . N2 . C6 . 118.02(12) yes
C2 . N2 . C6 . 106.11(14) yes
C3 . N2 . C6 . 107.10(14) yes
Ti1 . N3 . C7 . 172.9(2) yes
C2 5_555 C1 . N1 . 108.34(14) yes
C2 5_555 C1 . C2 . 109.3(2) yes
N1 . C1 . C2 . 108.34(14) yes
C2 5_555 C1 . C4 . 108.15(15) yes
N1 . C1 . C4 . 114.5(2) yes
C2 . C1 . C4 . 108.15(15) yes
C1 . C2 . N2 . 113.04(17) yes
C1 . C2 . H21 . 108.2 no
N2 . C2 . H21 . 108.6 no
C1 . C2 . H22 . 108.9 no
N2 . C2 . H22 . 108.5 no
H21 . C2 . H22 . 109.5 no
C3 5_555 C3 . N2 . 112.36(9) yes
C3 5_555 C3 . H31 . 108.9 no
N2 . C3 . H31 . 108.4 no
C3 5_555 C3 . H32 . 108.9 no
N2 . C3 . H32 . 108.8 no
H31 . C3 . H32 . 109.5 no
C1 . C4 . H42 5_555 109.3 no
C1 . C4 . H41 . 109.8 no
H42 5_555 C4 . H41 . 109.5 no
C1 . C4 . H42 . 109.3 no
H42 5_555 C4 . H42 . 109.5 no
H41 . C4 . H42 . 109.5 no
N1 . C5 . H51 . 109.5 no
N1 . C5 . H52 . 109.2 no
H51 . C5 . H52 . 109.5 no
N1 . C5 . H53 . 109.7 no
H51 . C5 . H53 . 109.5 no
H52 . C5 . H53 . 109.5 no
N2 . C6 . H61 . 109.6 no
N2 . C6 . H62 . 109.4 no
H61 . C6 . H62 . 109.5 no
N2 . C6 . H63 . 109.4 no
H61 . C6 . H63 . 109.5 no
H62 . C6 . H63 . 109.5 no
C8 5_555 C7 . N3 . 120.25(12) yes
C8 5_555 C7 . C8 . 119.5(2) yes
N3 . C7 . C8 . 120.25(12) yes
C7 . C8 . C9 . 118.87(19) yes
C7 . C8 . C11 . 121.53(17) yes
C9 . C8 . C11 . 119.60(17) yes
C8 . C9 . C10 . 121.7(2) yes
C8 . C9 . H91 . 119.0 no
C10 . C9 . H91 . 119.3 no
C9 . C10 . C9 5_555 119.2(3) yes
C9 . C10 . H101 . 120.4 no
C9 5_555 C10 . H101 . 120.4 no
C8 . C11 . C12 . 111.58(18) yes
C8 . C11 . C13 . 112.28(17) yes
C12 . C11 . C13 . 110.64(18) yes
C8 . C11 . H111 . 107.5 no
C12 . C11 . H111 . 107.2 no
C13 . C11 . H111 . 107.3 no
C11 . C12 . H121 . 110.3 no
C11 . C12 . H122 . 109.3 no
H121 . C12 . H122 . 109.5 no
C11 . C12 . H123 . 108.8 no
H121 . C12 . H123 . 109.5 no
H122 . C12 . H123 . 109.5 no
C11 . C13 . H131 . 109.9 no
C11 . C13 . H132 . 109.5 no
H131 . C13 . H132 . 109.5 no
C11 . C13 . H133 . 109.0 no
H131 . C13 . H133 . 109.5 no
H132 . C13 . H133 . 109.5 no
H1011 5_555 C101 . Cl101 5_555 98.5 no
H1011 5_555 C101 . Cl101 . 119.5 no
Cl101 5_555 C101 . Cl101 . 24.36(16) yes
H1011 5_555 C101 . Cl102 . 108.9 no
Cl101 5_555 C101 . Cl102 . 110.73(18) yes
Cl101 . C101 . Cl102 . 110.73(18) yes
H1011 5_555 C101 . H1011 . 109.5 no
Cl101 5_555 C101 . H1011 . 119.5 no
Cl101 . C101 . H1011 . 98.5 no
Cl102 . C101 . H1011 . 108.9 no

loop_
_geom_bond_atom_site_label_1
_geom_bond_site_symmetry_1
_geom_bond_atom_site_label_2
_geom_bond_site_symmetry_2
_geom_bond_distance
_geom_bond_publ_flag
Ti1 . N2 5_555 2.3069(16) yes
Ti1 . Cl1 5_555 2.3715(5) yes
Ti1 . Cl1 . 2.3715(5) yes
Ti1 . N1 . 2.492(2) yes
Ti1 . N2 . 2.3069(16) yes
Ti1 . N3 . 1.728(2) yes
N1 . C5 5_555 1.486(2) yes
N1 . C1 . 1.511(3) yes
N1 . C5 . 1.486(2) yes
N2 . C2 . 1.504(2) yes
N2 . C3 . 1.487(2) yes
N2 . C6 . 1.491(2) yes
N3 . C7 . 1.394(3) yes
C1 . C2 5_555 1.521(2) yes
C1 . C2 . 1.521(2) yes
C1 . C4 . 1.548(4) yes
C2 . H21 . 1.000 no
C2 . H22 . 1.000 no
C3 . C3 5_555 1.533(4) yes
C3 . H31 . 1.000 no
C3 . H32 . 1.000 no
C4 . H42 5_555 1.000 no
C4 . H41 . 1.000 no
C4 . H42 . 1.000 no
C5 . H51 . 1.000 no
C5 . H52 . 1.000 no
C5 . H53 . 1.000 no
C6 . H61 . 1.000 no
C6 . H62 . 1.000 no
C6 . H63 . 1.000 no
C7 . C8 5_555 1.423(2) yes
C7 . C8 . 1.423(2) yes
C8 . C9 . 1.399(3) yes
C8 . C11 . 1.514(3) yes
C9 . C10 . 1.388(3) yes
C9 . H91 . 1.000 no
C10 . H101 . 1.000 no
C11 . C12 . 1.529(3) yes
C11 . C13 . 1.527(3) yes
C11 . H111 . 1.000 no
C12 . H121 . 1.000 no
C12 . H122 . 1.000 no
C12 . H123 . 1.000 no
C13 . H131 . 1.000 no
C13 . H132 . 1.000 no
C13 . H133 . 1.000 no
C101 . H1011 5_555 1.000 no
C101 . Cl101 5_555 1.757(3) yes
C101 . Cl101 . 1.757(3) yes
C101 . Cl102 . 1.769(3) yes
C101 . H1011 . 1.000 no
